data_7122760
loop_
_publ_author_name
'Zhang, Hai-Xia'
'Yan, Xiaodong'
'Chen, Yu-Xin'
'Zhang, Shu-Heng'
'Li, Tao'
'Han, Wang-Kang'
'Bao, Ling-Yu'
'Shen, Rui'
'Gu, Zhi-Guo'

_publ_section_title
;
 Zeolite supramolecular framework with LTA topology based on tetrahedral
 metal-organic cage
;
_journal_name_full 'Chemical Communications'
_journal_paper_doi 10.1039/C8CC08965E
_journal_year 2018
_chemical_absolute_configuration rmad
_chemical_formula_moiety '3(C192 H192 Fe4 N36), 16(Cl O4)'
_chemical_formula_sum 'C594 H612 Cl16 Fe12 N108 O64'
_chemical_formula_weight 11525.32
_chemical_name_systematic
; 
 ? 
;
_space_group_IT_number 196
_symmetry_cell_setting cubic
_symmetry_space_group_name_Hall 'F 2 2 3'
_symmetry_space_group_name_H-M 'F 2 3'
_atom_sites_solution_hydrogens geom
_atom_sites_solution_primary direct
_atom_sites_solution_secondary difmap
_audit_creation_method SHELXL-97
_audit_update_record
;
2018-10-15 deposited with the CCDC.
2018-12-21 downloaded from the CCDC.
;
_cell_angle_alpha 90.00
_cell_angle_beta 90.00
_cell_angle_gamma 90.00
_cell_formula_units_Z 8
_cell_length_a 54.053(4)
_cell_length_b 54.053(4)
_cell_length_c 54.053(4)
_cell_measurement_reflns_used 5636
_cell_measurement_temperature 173(2)
_cell_measurement_theta_max 23.24
_cell_measurement_theta_min 3.08
_cell_volume 157928(2)
_computing_structure_refinement 'SHELXL-97 (Sheldrick, 2008)'
_computing_structure_solution 'SHELXS-97 (Sheldrick, 2008)'
_diffrn_ambient_temperature 173(2)
_diffrn_measured_fraction_theta_full 0.956
_diffrn_measured_fraction_theta_max 0.956
_diffrn_measurement_device_type 'PHOTON 100 CMOS detector'
_diffrn_measurement_method 'omega scan'
_diffrn_radiation_monochromator 'TRIUMPH curved crystal monochromator'
_diffrn_radiation_source 'fine-focus sealed tube'
_diffrn_radiation_type MoK\a
_diffrn_radiation_wavelength 0.71073
_diffrn_reflns_av_R_equivalents 0.1241
_diffrn_reflns_av_sigmaI/netI 0.2446
_diffrn_reflns_limit_h_max 53
_diffrn_reflns_limit_h_min -59
_diffrn_reflns_limit_k_max 50
_diffrn_reflns_limit_k_min -59
_diffrn_reflns_limit_l_max 42
_diffrn_reflns_limit_l_min -15
_diffrn_reflns_number 34865
_diffrn_reflns_theta_full 23.25
_diffrn_reflns_theta_max 23.25
_diffrn_reflns_theta_min 3.08
_exptl_absorpt_coefficient_mu 0.325
_exptl_absorpt_correction_T_max 0.8976
_exptl_absorpt_correction_T_min 0.8920
_exptl_absorpt_correction_type multi-scan
_exptl_absorpt_process_details 'SADABS (Bruker, 2000)'
_exptl_crystal_colour black
_exptl_crystal_density_diffrn 0.969
_exptl_crystal_density_method 'not measured'
_exptl_crystal_description block
_exptl_crystal_F_000 48224
_exptl_crystal_size_max 0.36
_exptl_crystal_size_mid 0.34
_exptl_crystal_size_min 0.34
_platon_squeeze_details
;
;
_refine_diff_density_max 0.524
_refine_diff_density_min -0.867
_refine_diff_density_rms 0.093
_refine_ls_abs_structure_details 'Flack H D (1983), Acta Cryst. A39, 876-881'
_refine_ls_abs_structure_Flack -0.02(6)
_refine_ls_extinction_method none
_refine_ls_goodness_of_fit_ref 1.030
_refine_ls_hydrogen_treatment constr
_refine_ls_matrix_type full
_refine_ls_number_parameters 1175
_refine_ls_number_reflns 15148
_refine_ls_number_restraints 5045
_refine_ls_restrained_S_all 0.983
_refine_ls_R_factor_all 0.2604
_refine_ls_R_factor_gt 0.1504
_refine_ls_shift/su_max 0.006
_refine_ls_shift/su_mean 0.000
_refine_ls_structure_factor_coef Fsqd
_refine_ls_weighting_details 'calc w=1/[\s^2^(Fo^2^)+(0.2000P)^2^+0.0000P] where P=(Fo^2^+2Fc^2^)/3'
_refine_ls_weighting_scheme calc
_refine_ls_wR_factor_gt 0.3522
_refine_ls_wR_factor_ref 0.4014
_reflns_number_gt 5558
_reflns_number_total 15148
_reflns_threshold_expression >2sigma(I)
_cod_data_source_file c8cc08965e2.cif
_cod_data_source_block 1
_cod_depositor_comments
;
The following automatic conversions were performed:

'_symmetry_cell_setting' value 'Cubic' changed to 'cubic' according
to
/home/data/users/saulius/crontab/automatic-downloads/rss-feeds/RSC/lib/dictionaries/cif_core.dic
dictionary named 'cif_core.dic' version 2.4.2 from 2011-04-26.

Automatic conversion script
Id: cif_fix_values 4973 2017-02-22 13:04:09Z antanas 
;
_cod_original_cell_volume 157931(18)
_cod_original_sg_symbol_Hall 'F223  '
_cod_original_sg_symbol_H-M 'F23  '
_cod_database_code 7122760

loop_
_symmetry_equiv_pos_as_xyz
'x, y, z'
'-x, -y, z'
'-x, y, -z'
'x, -y, -z'
'z, x, y'
'z, -x, -y'
'-z, -x, y'
'-z, x, -y'
'y, z, x'
'-y, z, -x'
'y, -z, -x'
'-y, -z, x'
'x, y+1/2, z+1/2'
'-x, -y+1/2, z+1/2'
'-x, y+1/2, -z+1/2'
'x, -y+1/2, -z+1/2'
'z, x+1/2, y+1/2'
'z, -x+1/2, -y+1/2'
'-z, -x+1/2, y+1/2'
'-z, x+1/2, -y+1/2'
'y, z+1/2, x+1/2'
'-y, z+1/2, -x+1/2'
'y, -z+1/2, -x+1/2'
'-y, -z+1/2, x+1/2'
'x+1/2, y, z+1/2'
'-x+1/2, -y, z+1/2'
'-x+1/2, y, -z+1/2'
'x+1/2, -y, -z+1/2'
'z+1/2, x, y+1/2'
'z+1/2, -x, -y+1/2'
'-z+1/2, -x, y+1/2'
'-z+1/2, x, -y+1/2'
'y+1/2, z, x+1/2'
'-y+1/2, z, -x+1/2'
'y+1/2, -z, -x+1/2'
'-y+1/2, -z, x+1/2'
'x+1/2, y+1/2, z'
'-x+1/2, -y+1/2, z'
'-x+1/2, y+1/2, -z'
'x+1/2, -y+1/2, -z'
'z+1/2, x+1/2, y'
'z+1/2, -x+1/2, -y'
'-z+1/2, -x+1/2, y'
'-z+1/2, x+1/2, -y'
'y+1/2, z+1/2, x'
'-y+1/2, z+1/2, -x'
'y+1/2, -z+1/2, -x'
'-y+1/2, -z+1/2, x'

loop_
_atom_site_label
_atom_site_type_symbol
_atom_site_fract_x
_atom_site_fract_y
_atom_site_fract_z
_atom_site_U_iso_or_equiv
_atom_site_adp_type
_atom_site_occupancy
_atom_site_symmetry_multiplicity
_atom_site_calc_flag
_atom_site_refinement_flags
N1A N 0.2257(2) 0.0962(2) 0.0142(2) 0.068(3) Uani 1 1 d DU
C1A C 0.2286(2) 0.1097(2) 0.0347(3) 0.068(3) Uani 1 1 d DU
N2A N 0.2532(2) 0.1099(2) 0.0400(2) 0.089(3) Uani 1 1 d DU
C2A C 0.2651(3) 0.0968(3) 0.0234(3) 0.087(4) Uani 1 1 d DU
H2AA H 0.2825 0.0944 0.0227 0.105 Uiso 1 1 calc R
C3A C 0.2483(3) 0.0875(3) 0.0076(3) 0.084(4) Uani 1 1 d DU
H3AA H 0.2517 0.0766 -0.0058 0.101 Uiso 1 1 calc R
C4A C 0.2078(2) 0.1196(3) 0.0446(3) 0.063(3) Uani 1 1 d DU
H4AA H 0.2084 0.1312 0.0578 0.076 Uiso 1 1 calc R
N3A N 0.18654(19) 0.1120(2) 0.0348(2) 0.059(3) Uani 1 1 d DU
C5A C 0.1634(2) 0.1177(2) 0.0475(3) 0.065(3) Uani 1 1 d DU
H5AA H 0.1502 0.1192 0.0346 0.078 Uiso 1 1 calc R
C6A C 0.1560(2) 0.0969(2) 0.0645(2) 0.067(3) Uani 1 1 d DU
C7A C 0.1728(3) 0.0866(3) 0.0803(3) 0.071(4) Uani 1 1 d DU
H7AA H 0.1889 0.0935 0.0813 0.085 Uiso 1 1 calc R
C8A C 0.1672(3) 0.0668(3) 0.0948(3) 0.077(4) Uani 1 1 d DU
H8AA H 0.1797 0.0590 0.1045 0.093 Uiso 1 1 calc R
C9A C 0.1433(3) 0.0584(3) 0.0952(3) 0.080(4) Uani 1 1 d DU
H9AA H 0.1386 0.0456 0.1063 0.096 Uiso 1 1 calc R
C10A C 0.1263(3) 0.0683(3) 0.0796(3) 0.080(4) Uani 1 1 d DU
H10A H 0.1101 0.0616 0.0791 0.096 Uiso 1 1 calc R
C11A C 0.1324(2) 0.0879(3) 0.0645(3) 0.068(4) Uani 1 1 d DU
H11A H 0.1202 0.0952 0.0542 0.081 Uiso 1 1 calc R
C12A C 0.1644(3) 0.1418(2) 0.0613(3) 0.083(6) Uani 1 1 d DU
H12A H 0.1690 0.1551 0.0498 0.125 Uiso 1 1 calc R
H12B H 0.1766 0.1407 0.0746 0.125 Uiso 1 1 calc R
H12C H 0.1481 0.1454 0.0684 0.125 Uiso 1 1 calc R
C13A C 0.2625(3) 0.1231(3) 0.0606(3) 0.101(4) Uani 1 1 d DU
H13A H 0.2543 0.1395 0.0605 0.121 Uiso 1 1 calc R
H13L H 0.2803 0.1261 0.0575 0.121 Uiso 1 1 calc R
C14A C 0.2603(3) 0.1131(3) 0.0861(2) 0.118(4) Uani 1 1 d DU
C16A C 0.2483(3) 0.0919(3) 0.0918(3) 0.109(4) Uani 1 1 d DU
H16A H 0.2416 0.0820 0.0789 0.131 Uiso 1 1 calc R
C14B C 0.2459(4) 0.0847(3) 0.1159(3) 0.123(4) Uani 1 1 d DU
C15B C 0.2602(4) 0.0956(4) 0.1340(3) 0.148(5) Uani 1 1 d DU
H15A H 0.2608 0.0888 0.1502 0.178 Uiso 1 1 calc R
C16B C 0.2732(4) 0.1161(4) 0.1283(3) 0.155(5) Uani 1 1 d DU
C15A C 0.2722(3) 0.1258(3) 0.1049(3) 0.143(5) Uani 1 1 d DU
H15B H 0.2797 0.1413 0.1016 0.172 Uiso 1 1 calc R
C17A C 0.2834(5) 0.1319(5) 0.1490(4) 0.196(9) Uani 1 1 d DU
H17A H 0.2924 0.1460 0.1420 0.294 Uiso 1 1 calc R
H17B H 0.2947 0.1220 0.1592 0.294 Uiso 1 1 calc R
H17C H 0.2697 0.1379 0.1593 0.294 Uiso 1 1 calc R
N1B N 0.2743(2) 0.0139(2) 0.0951(2) 0.065(3) Uani 1 1 d DU
C3B C 0.2521(3) 0.0070(3) 0.0868(3) 0.079(4) Uani 1 1 d DU
H3BA H 0.2488 -0.0065 0.0760 0.095 Uiso 1 1 calc R
C2B C 0.2351(3) 0.0224(3) 0.0964(3) 0.084(4) Uani 1 1 d DU
H2BA H 0.2177 0.0215 0.0939 0.100 Uiso 1 1 calc R
N2B N 0.2469(2) 0.0390(2) 0.1099(2) 0.089(3) Uani 1 1 d DU
C1B C 0.2712(2) 0.0341(3) 0.1093(3) 0.072(3) Uani 1 1 d DU
C4B C 0.2920(2) 0.0444(3) 0.1193(3) 0.073(4) Uani 1 1 d DU
H4BA H 0.2910 0.0577 0.1307 0.087 Uiso 1 1 calc R
N3B N 0.3137(2) 0.0348(2) 0.1123(2) 0.071(3) Uani 1 1 d DU
C5B C 0.3364(2) 0.0479(3) 0.1169(2) 0.064(3) Uani 1 1 d DU
H5BA H 0.3496 0.0350 0.1180 0.077 Uiso 1 1 calc R
C6B C 0.3437(2) 0.0644(2) 0.09607(19) 0.063(3) Uani 1 1 d DU
C7B C 0.3266(2) 0.0803(3) 0.0862(3) 0.068(4) Uani 1 1 d DU
H7BA H 0.3103 0.0808 0.0926 0.082 Uiso 1 1 calc R
C8B C 0.3332(3) 0.0954(3) 0.0673(3) 0.079(4) Uani 1 1 d DU
H8BA H 0.3215 0.1066 0.0607 0.094 Uiso 1 1 calc R
C9B C 0.3566(3) 0.0946(3) 0.0577(3) 0.080(4) Uani 1 1 d DU
H9BA H 0.3610 0.1053 0.0445 0.096 Uiso 1 1 calc R
C10B C 0.3736(3) 0.0783(3) 0.0673(3) 0.080(4) Uani 1 1 d DU
H10B H 0.3897 0.0772 0.0604 0.096 Uiso 1 1 calc R
C11B C 0.3673(2) 0.0636(3) 0.0869(3) 0.067(4) Uani 1 1 d DU
H11B H 0.3792 0.0529 0.0941 0.081 Uiso 1 1 calc R
C12B C 0.3369(3) 0.0613(3) 0.1415(2) 0.079(5) Uani 1 1 d DU
H12D H 0.3324 0.0498 0.1548 0.118 Uiso 1 1 calc R
H12E H 0.3251 0.0751 0.1412 0.118 Uiso 1 1 calc R
H12F H 0.3536 0.0677 0.1446 0.118 Uiso 1 1 calc R
C13B C 0.2356(3) 0.0600(3) 0.1222(3) 0.104(4) Uani 1 1 d DU
H13B H 0.2372 0.0576 0.1403 0.125 Uiso 1 1 calc R
H13C H 0.2177 0.0601 0.1182 0.125 Uiso 1 1 calc R
N1C N 0.1981(3) 0.0724(3) -0.0252(2) 0.082(4) Uani 1 1 d DU
C1C C 0.1987(2) 0.0863(3) -0.0457(3) 0.086(4) Uani 1 1 d DU
N2C N 0.2025(3) 0.0705(3) -0.0647(3) 0.107(4) Uani 1 1 d DU
C2C C 0.2046(4) 0.0476(3) -0.0568(3) 0.095(4) Uani 1 1 d DU
H2CA H 0.2074 0.0333 -0.0666 0.114 Uiso 1 1 calc R
C3C C 0.2018(3) 0.0486(3) -0.0322(3) 0.089(4) Uani 1 1 d DU
H3CA H 0.2024 0.0347 -0.0214 0.107 Uiso 1 1 calc R
C4C C 0.1953(3) 0.1113(2) -0.0429(3) 0.075(4) Uani 1 1 d DU
H4CA H 0.1960 0.1223 -0.0566 0.090 Uiso 1 1 calc R
N3C N 0.1910(2) 0.1192(2) -0.0196(2) 0.077(4) Uani 1 1 d DU
C5C C 0.1894(3) 0.1450(2) -0.0134(3) 0.088(4) Uani 1 1 d DU
H5CA H 0.1766 0.1464 -0.0001 0.106 Uiso 1 1 calc R
C6C C 0.2127(2) 0.1554(2) -0.0027(2) 0.092(4) Uani 1 1 d DU
C7C C 0.2353(2) 0.1486(3) -0.0111(3) 0.106(5) Uani 1 1 d DU
H7CA H 0.2363 0.1369 -0.0242 0.128 Uiso 1 1 calc R
C8C C 0.2567(3) 0.1580(4) -0.0014(4) 0.113(5) Uani 1 1 d DU
H8CA H 0.2723 0.1527 -0.0074 0.135 Uiso 1 1 calc R
C9C C 0.2551(3) 0.1752(4) 0.0171(4) 0.118(5) Uani 1 1 d DU
H9CA H 0.2697 0.1821 0.0241 0.142 Uiso 1 1 calc R
C10C C 0.2324(3) 0.1824(4) 0.0254(4) 0.118(5) Uani 1 1 d DU
H10C H 0.2313 0.1944 0.0382 0.141 Uiso 1 1 calc R
C11C C 0.2113(3) 0.1727(3) 0.0156(3) 0.104(5) Uani 1 1 d DU
H11C H 0.1956 0.1781 0.0214 0.124 Uiso 1 1 calc R
C12C C 0.1805(3) 0.1614(3) -0.0346(3) 0.110(6) Uani 1 1 d DU
H12G H 0.1650 0.1547 -0.0413 0.165 Uiso 1 1 calc R
H12H H 0.1930 0.1618 -0.0477 0.165 Uiso 1 1 calc R
H12I H 0.1776 0.1782 -0.0285 0.165 Uiso 1 1 calc R
C13C C 0.2047(3) 0.0781(3) -0.0906(3) 0.125(4) Uani 1 1 d DU
H13D H 0.1902 0.0884 -0.0950 0.150 Uiso 1 1 calc R
H13E H 0.2044 0.0632 -0.1012 0.150 Uiso 1 1 calc R
C14C C 0.2278(3) 0.0926(3) -0.0961(3) 0.143(5) Uani 1 1 d DU
C16C C 0.2498(3) 0.0861(3) -0.0864(3) 0.130(5) Uani 1 1 d DU
H16C H 0.2502 0.0727 -0.0751 0.156 Uiso 1 1 calc R
C14D C 0.2712(3) 0.0978(4) -0.0916(4) 0.141(5) Uani 1 1 d DU
C15D C 0.2692(4) 0.1175(4) -0.1077(5) 0.175(5) Uani 1 1 d DU
H15C H 0.2837 0.1244 -0.1147 0.210 Uiso 1 1 calc R
C16D C 0.2465(4) 0.1275(4) -0.1137(5) 0.192(6) Uani 1 1 d DU
C15C C 0.2256(4) 0.1128(3) -0.1112(4) 0.178(5) Uani 1 1 d DU
H15D H 0.2106 0.1166 -0.1196 0.214 Uiso 1 1 calc R
C17C C 0.2450(5) 0.1494(5) -0.1307(6) 0.243(10) Uani 1 1 d DU
H17D H 0.2276 0.1529 -0.1345 0.364 Uiso 1 1 calc R
H17E H 0.2539 0.1458 -0.1461 0.364 Uiso 1 1 calc R
H17F H 0.2525 0.1639 -0.1226 0.364 Uiso 1 1 calc R
N1D N 0.3016(3) 0.0255(2) -0.0722(3) 0.087(4) Uani 1 1 d DU
C1D C 0.3014(2) 0.0456(3) -0.0864(3) 0.085(4) Uani 1 1 d DU
N2D N 0.2977(3) 0.0654(2) -0.0713(3) 0.104(4) Uani 1 1 d DU
C2D C 0.2948(4) 0.0580(3) -0.0482(3) 0.096(4) Uani 1 1 d DU
H2DA H 0.2912 0.0680 -0.0342 0.115 Uiso 1 1 calc R
C3D C 0.2979(3) 0.0334(3) -0.0484(3) 0.088(4) Uani 1 1 d DU
H3DA H 0.2976 0.0230 -0.0343 0.106 Uiso 1 1 calc R
C4D C 0.3045(3) 0.0423(3) -0.1114(2) 0.081(4) Uani 1 1 d DU
H4DA H 0.3033 0.0558 -0.1227 0.098 Uiso 1 1 calc R
N3D N 0.3092(3) 0.0189(3) -0.1192(2) 0.080(4) Uani 1 1 d DU
C5D C 0.3111(3) 0.0136(3) -0.1455(2) 0.083(4) Uani 1 1 d DU
H5DA H 0.3243 0.0008 -0.1474 0.099 Uiso 1 1 calc R
C6D C 0.2876(2) 0.0025(2) -0.1557(2) 0.088(4) Uani 1 1 d DU
C7D C 0.2890(3) -0.0163(3) -0.1725(3) 0.104(5) Uani 1 1 d DU
H7DA H 0.3046 -0.0226 -0.1776 0.125 Uiso 1 1 calc R
C8D C 0.2676(3) -0.0260(4) -0.1818(4) 0.116(5) Uani 1 1 d DU
H8DA H 0.2682 -0.0392 -0.1933 0.140 Uiso 1 1 calc R
C9D C 0.2452(3) -0.0166(4) -0.1746(4) 0.119(5) Uani 1 1 d DU
H9DA H 0.2305 -0.0230 -0.1819 0.142 Uiso 1 1 calc R
C10D C 0.2433(3) 0.0017(4) -0.1570(3) 0.108(5) Uani 1 1 d DU
H10D H 0.2278 0.0073 -0.1511 0.129 Uiso 1 1 calc R
C11D C 0.2650(2) 0.0113(3) -0.1486(3) 0.093(4) Uani 1 1 d DU
H11D H 0.2644 0.0247 -0.1372 0.112 Uiso 1 1 calc R
C12D C 0.3189(3) 0.0355(3) -0.1609(3) 0.097(6) Uani 1 1 d DU
H12J H 0.3341 0.0426 -0.1541 0.145 Uiso 1 1 calc R
H12K H 0.3058 0.0480 -0.1608 0.145 Uiso 1 1 calc R
H12L H 0.3218 0.0301 -0.1780 0.145 Uiso 1 1 calc R
C13D C 0.2953(3) 0.0911(3) -0.0801(4) 0.122(4) Uani 1 1 d DU
H13F H 0.3085 0.0942 -0.0924 0.146 Uiso 1 1 calc R
H13G H 0.2982 0.1023 -0.0659 0.146 Uiso 1 1 calc R
N1E N 0.3116(2) 0.0241(2) 0.0608(2) 0.061(3) Uani 1 1 d DU
C1E C 0.3342(3) 0.0259(2) 0.0506(2) 0.066(3) Uani 1 1 d DU
N2E N 0.3322(2) 0.0399(2) 0.0298(2) 0.071(3) Uani 1 1 d DU
C2E C 0.3091(3) 0.0451(3) 0.0259(3) 0.071(4) Uani 1 1 d DU
H2EA H 0.3026 0.0529 0.0116 0.085 Uiso 1 1 calc R
C3E C 0.2963(3) 0.0377(3) 0.0455(3) 0.073(4) Uani 1 1 d DU
H3EA H 0.2793 0.0411 0.0484 0.087 Uiso 1 1 calc R
C4E C 0.3527(3) 0.0145(3) 0.0630(3) 0.077(4) Uani 1 1 d DU
H4EA H 0.3694 0.0155 0.0577 0.093 Uiso 1 1 calc R
N3E N 0.3458(2) 0.0017(2) 0.0833(2) 0.072(3) Uani 1 1 d DU
C5E C 0.3632(3) -0.0139(2) 0.0962(3) 0.087(4) Uani 1 1 d DU
H5EA H 0.3586 -0.0137 0.1141 0.104 Uiso 1 1 calc R
C6E C 0.3616(2) -0.0406(2) 0.0874(3) 0.095(4) Uani 1 1 d DU
C7E C 0.3611(3) -0.0595(2) 0.1041(3) 0.105(5) Uani 1 1 d DU
H7EA H 0.3624 -0.0560 0.1213 0.126 Uiso 1 1 calc R
C8E C 0.3588(4) -0.0833(3) 0.0962(4) 0.118(5) Uani 1 1 d DU
H8EA H 0.3570 -0.0963 0.1080 0.142 Uiso 1 1 calc R
C9E C 0.3592(4) -0.0887(3) 0.0718(4) 0.116(5) Uani 1 1 d DU
H9EA H 0.3593 -0.1054 0.0664 0.140 Uiso 1 1 calc R
C10E C 0.3593(4) -0.0699(3) 0.0551(3) 0.114(5) Uani 1 1 d DU
H10E H 0.3577 -0.0735 0.0379 0.137 Uiso 1 1 calc R
C11E C 0.3616(4) -0.0461(3) 0.0627(3) 0.101(4) Uani 1 1 d DU
H11E H 0.3632 -0.0332 0.0509 0.121 Uiso 1 1 calc R
C12E C 0.3899(2) -0.0054(3) 0.0944(4) 0.086(5) Uani 1 1 d DU
H12M H 0.3911 0.0118 0.1002 0.129 Uiso 1 1 calc R
H12N H 0.3954 -0.0064 0.0772 0.129 Uiso 1 1 calc R
H12O H 0.4003 -0.0159 0.1048 0.129 Uiso 1 1 calc R
C13E C 0.3532(2) 0.0445(2) 0.0134(3) 0.080(4) Uani 1 1 d DU
H13H H 0.3648 0.0546 0.0224 0.096 Uiso 1 1 d R
H13I H 0.3477 0.0538 -0.0007 0.096 Uiso 1 1 d R
C14E C 0.3674(3) 0.0214(2) 0.0060(3) 0.089(4) Uani 0.50 1 d PDU
C16E C 0.3551(3) 0.0000 0.0000 0.085(5) Uani 1 2 d SDU
H16E H 0.3378 -0.0013 0.0038 0.101 Uiso 0.50 1 d PR
C14F C 0.3670(3) -0.0208(3) -0.0077(7) 0.096(6) Uani 0.50 1 d PDU
C15F C 0.3919(3) -0.0198(4) -0.0064(8) 0.111(6) Uani 0.50 1 d PDU
H15E H 0.4006 -0.0337 -0.0133 0.134 Uiso 0.50 1 d PRD
C16F C 0.4046(3) 0.0018(4) -0.0043(8) 0.121(5) Uani 0.50 1 d PDU
C15E C 0.3926(3) 0.0217(4) 0.0056(5) 0.108(5) Uani 0.50 1 d PDU
H15F H 0.4015 0.0369 0.0083 0.130 Uiso 0.50 1 d PR
C17E C 0.4319(4) 0.0000 0.0000 0.140(7) Uani 1 2 d SDU
H17G H 0.4383 -0.0146 -0.0079 0.210 Uiso 0.50 1 d PR
H17H H 0.4401 0.0144 -0.0066 0.210 Uiso 0.50 1 d PR
H17I H 0.4349 -0.0010 0.0175 0.210 Uiso 0.50 1 d PR
N1G N 0.1890(2) 0.0610(2) 0.0250(2) 0.069(3) Uani 1 1 d DU
C1G C 0.1663(3) 0.0516(2) 0.0268(2) 0.072(3) Uani 1 1 d DU
N2G N 0.1680(2) 0.0306(2) 0.0402(2) 0.081(3) Uani 1 1 d DU
C2G C 0.1909(2) 0.0256(3) 0.0455(3) 0.070(4) Uani 1 1 d DU
H2GA H 0.1968 0.0112 0.0536 0.084 Uiso 1 1 calc R
C3G C 0.2044(3) 0.0445(3) 0.0375(3) 0.072(4) Uani 1 1 d DU
H3GA H 0.2217 0.0464 0.0398 0.086 Uiso 1 1 calc R
C4G C 0.1476(2) 0.0632(3) 0.0146(3) 0.069(4) Uani 1 1 d DU
H4GA H 0.1311 0.0572 0.0151 0.083 Uiso 1 1 calc R
N3G N 0.1538(2) 0.0835(2) 0.0016(2) 0.065(3) Uani 1 1 d DU
C5G C 0.1364(2) 0.0955(3) -0.0148(2) 0.076(4) Uani 1 1 d DU
H5GA H 0.1415 0.1132 -0.0149 0.091 Uiso 1 1 calc R
C6G C 0.1385(2) 0.0876(3) -0.0411(2) 0.091(4) Uani 1 1 d DU
C7G C 0.1395(3) 0.1048(3) -0.0596(3) 0.102(4) Uani 1 1 d DU
H7GA H 0.1387 0.1219 -0.0556 0.123 Uiso 1 1 calc R
C8G C 0.1416(4) 0.0978(3) -0.0835(3) 0.116(5) Uani 1 1 d DU
H8GA H 0.1429 0.1100 -0.0961 0.139 Uiso 1 1 calc R
C9G C 0.1419(4) 0.0736(4) -0.0896(3) 0.114(5) Uani 1 1 d DU
H9GA H 0.1432 0.0687 -0.1065 0.137 Uiso 1 1 calc R
C10G C 0.1403(4) 0.0562(3) -0.0713(3) 0.111(5) Uani 1 1 d DU
H10F H 0.1397 0.0391 -0.0755 0.133 Uiso 1 1 calc R
C11G C 0.1396(4) 0.0631(3) -0.0472(3) 0.097(4) Uani 1 1 d DU
H11F H 0.1398 0.0509 -0.0345 0.116 Uiso 1 1 calc R
C12G C 0.1100(2) 0.0959(4) -0.0062(3) 0.094(6) Uani 1 1 d DU
H12P H 0.1094 0.1014 0.0111 0.140 Uiso 1 1 calc R
H12Q H 0.1029 0.0793 -0.0075 0.140 Uiso 1 1 calc R
H12R H 0.1004 0.1074 -0.0165 0.140 Uiso 1 1 calc R
C13G C 0.1465(2) 0.0147(3) 0.0438(2) 0.092(4) Uani 1 1 d DU
H13J H 0.1349 0.0236 0.0539 0.111 Uiso 1 1 d R
H13K H 0.1519 0.0006 0.0531 0.111 Uiso 1 1 d R
C14G C 0.1331(3) 0.0066(3) 0.0211(2) 0.104(5) Uani 0.50 1 d PDU
C16G C 0.1454(4) 0.0000 0.0000 0.105(5) Uani 1 2 d SDU
H16G H 0.1630 0.0021 -0.0008 0.126 Uiso 0.50 1 d PR
C14H C 0.1330(3) -0.0076(7) -0.0207(3) 0.112(6) Uani 0.50 1 d PDU
C15H C 0.1080(3) -0.0106(8) -0.0196(5) 0.124(6) Uani 0.50 1 d PDU
H15G H 0.0995 -0.0183 -0.0332 0.148 Uiso 0.50 1 d PR
C16H C 0.0956(3) -0.0029(10) 0.0010(5) 0.131(6) Uani 0.50 1 d PDU
C15G C 0.1080(3) 0.0062(5) 0.0211(4) 0.119(6) Uani 0.50 1 d PDU
H15H H 0.0991 0.0099 0.0360 0.143 Uiso 0.50 1 d PR
C17G C 0.0681(3) 0.0000 0.0000 0.148(7) Uani 1 2 d SDU
H17J H 0.0620 0.0051 0.0159 0.222 Uiso 0.50 1 d PR
H17K H 0.0643 0.0125 -0.0120 0.222 Uiso 0.50 1 d PR
H17L H 0.0603 -0.0153 -0.0047 0.222 Uiso 0.50 1 d PR
Fe1 Fe 0.19067(4) 0.09073(5) 0.00498(5) 0.0659(8) Uani 1 1 d .
Fe2 Fe 0.30947(5) 0.00492(5) 0.09093(5) 0.0671(8) Uani 1 1 d .
Cl1B Cl 0.38136(10) 0.00708(10) 0.82360(10) 0.0892(17) Uiso 1 1 d DU
O1B O 0.40609(19) -0.0003(2) 0.8214(2) 0.113(5) Uiso 1 1 d DU
O2B O 0.3663(2) -0.0127(2) 0.8188(3) 0.132(6) Uiso 1 1 d DU
O3B O 0.3779(3) 0.0138(3) 0.8484(2) 0.194(8) Uiso 1 1 d DU
O4B O 0.3772(3) 0.0260(2) 0.8083(3) 0.145(6) Uiso 1 1 d DU
Cl1C Cl 0.17624(10) 0.99253(10) 0.11835(10) 0.0950(17) Uiso 1 1 d DU
O1C O 0.1792(3) 0.9995(3) 0.0939(2) 0.132(5) Uiso 1 1 d DU
O2C O 0.1819(2) 1.0117(2) 0.1340(2) 0.120(5) Uiso 1 1 d DU
O3C O 0.1903(3) 0.9723(2) 0.1229(3) 0.155(6) Uiso 1 1 d DU
O4C O 0.1513(2) 0.9866(3) 0.1220(3) 0.184(8) Uiso 1 1 d DU
Cl1D Cl 0.44396(17) 0.05604(17) 0.05604(17) 0.182(6) Uiso 1 3 d SDU
O1D O 0.4274(3) 0.0407(2) 0.0674(3) 0.165(7) Uiso 1 1 d DU
O2D O 0.4590(2) 0.0410(2) 0.0410(2) 0.210(13) Uiso 1 3 d SDU
Cl1E Cl 0.05681(18) 0.05681(18) 0.05681(18) 0.193(7) Uiso 1 3 d SDU
O1E O 0.0675(4) 0.0413(2) 0.0738(3) 0.187(8) Uiso 1 1 d DU
O2E O 0.0417(2) 0.0417(2) 0.0417(2) 0.271(16) Uiso 1 3 d SDU

loop_
_atom_site_aniso_label
_atom_site_aniso_U_11
_atom_site_aniso_U_22
_atom_site_aniso_U_33
_atom_site_aniso_U_23
_atom_site_aniso_U_13
_atom_site_aniso_U_12
N1A 0.043(6) 0.072(7) 0.090(8) 0.024(6) -0.006(6) 0.014(6)
C1A 0.050(6) 0.069(7) 0.085(7) 0.011(6) 0.002(7) 0.013(6)
N2A 0.074(7) 0.093(7) 0.100(7) 0.013(6) 0.010(6) 0.004(6)
C2A 0.066(8) 0.098(9) 0.097(9) 0.018(8) 0.008(7) 0.002(7)
C3A 0.061(8) 0.095(8) 0.097(9) 0.020(8) 0.005(7) 0.008(7)
C4A 0.054(7) 0.061(7) 0.075(7) 0.003(7) -0.005(7) 0.006(7)
N3A 0.054(7) 0.058(6) 0.065(7) 0.004(6) -0.009(6) 0.012(6)
C5A 0.062(7) 0.068(7) 0.065(7) -0.005(6) -0.008(6) 0.017(7)
C6A 0.062(7) 0.071(7) 0.067(7) -0.001(6) -0.003(6) 0.006(6)
C7A 0.066(7) 0.075(8) 0.071(8) 0.017(7) -0.002(7) -0.002(7)
C8A 0.075(8) 0.082(8) 0.076(8) 0.005(7) -0.020(8) 0.000(8)
C9A 0.081(8) 0.083(8) 0.077(8) 0.005(7) -0.004(8) -0.006(8)
C10A 0.074(8) 0.088(9) 0.078(9) -0.011(7) -0.011(7) -0.013(8)
C11A 0.066(7) 0.075(8) 0.062(8) -0.009(7) -0.006(7) -0.003(7)
C12A 0.091(12) 0.060(11) 0.099(13) 0.026(10) -0.011(11) 0.021(10)
C13A 0.091(8) 0.109(9) 0.103(9) 0.004(8) -0.002(8) -0.001(8)
C14A 0.116(8) 0.128(9) 0.112(8) -0.010(8) 0.000(8) -0.006(8)
C16A 0.100(8) 0.126(9) 0.102(9) -0.020(9) 0.000(8) -0.007(8)
C14B 0.111(8) 0.140(9) 0.119(8) -0.013(8) -0.008(8) -0.005(8)
C15B 0.135(10) 0.163(11) 0.146(10) -0.009(10) -0.014(9) -0.003(9)
C16B 0.144(10) 0.167(11) 0.152(10) -0.011(10) -0.014(10) -0.011(9)
C15A 0.141(10) 0.151(10) 0.138(10) -0.008(9) -0.007(9) -0.008(9)
C17A 0.171(18) 0.217(19) 0.199(19) -0.013(17) -0.039(17) -0.020(17)
N1B 0.033(6) 0.095(8) 0.066(7) 0.025(6) 0.009(6) -0.014(6)
C3B 0.049(7) 0.111(9) 0.078(8) 0.015(7) -0.008(7) -0.015(7)
C2B 0.057(8) 0.110(9) 0.084(8) 0.020(8) -0.010(7) -0.013(7)
N2B 0.068(7) 0.114(8) 0.086(7) 0.018(6) 0.000(6) -0.009(6)
C1B 0.046(6) 0.096(7) 0.074(7) 0.022(6) 0.000(6) -0.018(7)
C4B 0.050(7) 0.097(8) 0.071(7) 0.021(7) 0.000(7) -0.012(7)
N3B 0.050(6) 0.095(8) 0.069(7) 0.013(6) -0.012(6) -0.012(6)
C5B 0.043(6) 0.086(8) 0.064(7) -0.001(6) -0.022(6) -0.028(6)
C6B 0.037(6) 0.085(7) 0.066(7) 0.000(6) -0.034(6) -0.019(6)
C7B 0.042(7) 0.091(8) 0.072(8) 0.010(7) -0.022(7) -0.018(7)
C8B 0.056(7) 0.100(9) 0.079(8) 0.001(7) -0.030(7) -0.009(8)
C9B 0.051(7) 0.102(9) 0.088(9) 0.000(8) -0.021(7) -0.018(7)
C10B 0.048(7) 0.104(9) 0.089(9) -0.008(7) -0.014(7) -0.015(7)
C11B 0.041(7) 0.087(8) 0.074(8) -0.006(7) -0.032(7) -0.010(7)
C12B 0.046(10) 0.107(13) 0.083(12) 0.004(11) -0.013(10) -0.017(10)
C13B 0.082(8) 0.127(9) 0.104(8) 0.008(8) -0.002(8) -0.002(8)
N1C 0.076(7) 0.085(8) 0.084(8) -0.010(7) 0.004(7) 0.018(7)
C1C 0.075(6) 0.088(7) 0.094(8) 0.006(7) 0.002(7) 0.020(7)
N2C 0.100(7) 0.107(7) 0.114(8) 0.010(7) 0.000(7) 0.009(7)
C2C 0.093(8) 0.096(8) 0.097(9) 0.003(9) -0.004(8) 0.016(8)
C3C 0.086(8) 0.092(8) 0.089(8) -0.006(8) 0.001(8) 0.020(8)
C4C 0.058(7) 0.082(8) 0.085(8) 0.021(8) 0.014(7) 0.015(7)
N3C 0.054(6) 0.084(7) 0.094(8) 0.016(7) 0.026(7) 0.005(7)
C5C 0.064(7) 0.093(8) 0.107(8) 0.031(7) 0.019(7) 0.009(7)
C6C 0.066(7) 0.096(8) 0.115(9) 0.039(7) 0.020(8) 0.003(7)
C7C 0.081(8) 0.107(9) 0.132(10) 0.035(8) 0.012(9) 0.002(9)
C8C 0.084(9) 0.116(10) 0.138(11) 0.031(9) 0.016(9) 0.008(9)
C9C 0.090(9) 0.120(10) 0.145(11) 0.033(9) 0.011(10) 0.004(9)
C10C 0.092(9) 0.118(10) 0.144(11) 0.035(9) 0.017(9) 0.000(9)
C11C 0.076(8) 0.103(10) 0.132(10) 0.038(8) 0.017(9) 0.000(8)
C12C 0.095(13) 0.108(14) 0.128(15) 0.031(12) 0.017(12) 0.028(12)
C13C 0.127(9) 0.114(9) 0.134(9) 0.017(8) 0.001(9) -0.003(8)
C14C 0.152(9) 0.124(9) 0.155(9) 0.034(8) 0.005(9) -0.012(9)
C16C 0.140(10) 0.110(9) 0.141(10) 0.034(8) 0.006(10) -0.011(9)
C14D 0.149(9) 0.125(9) 0.149(9) 0.036(8) 0.001(9) -0.011(9)
C15D 0.174(11) 0.158(11) 0.195(11) 0.041(9) -0.007(11) -0.014(10)
C16D 0.192(11) 0.171(11) 0.213(11) 0.044(10) -0.007(11) -0.020(11)
C15C 0.181(11) 0.157(11) 0.196(11) 0.038(10) -0.003(11) -0.020(10)
C17C 0.25(2) 0.22(2) 0.25(2) 0.042(18) -0.02(2) 0.00(2)
N1D 0.088(7) 0.083(8) 0.090(8) 0.012(7) 0.022(7) 0.003(7)
C1D 0.085(7) 0.084(7) 0.086(7) 0.018(7) 0.025(7) -0.007(7)
N2D 0.107(7) 0.097(7) 0.108(8) 0.019(7) 0.011(7) -0.008(7)
C2D 0.098(8) 0.083(8) 0.108(9) 0.015(8) 0.018(8) -0.004(8)
C3D 0.091(8) 0.076(8) 0.098(9) 0.016(8) 0.026(8) 0.007(8)
C4D 0.077(7) 0.090(8) 0.078(8) 0.027(8) 0.018(7) -0.012(8)
N3D 0.071(7) 0.108(8) 0.061(7) 0.015(7) 0.009(7) 0.007(7)
C5D 0.074(7) 0.111(8) 0.064(7) 0.021(7) 0.010(7) 0.008(7)
C6D 0.080(7) 0.114(9) 0.069(7) 0.021(7) 0.008(7) 0.008(8)
C7D 0.095(9) 0.129(10) 0.088(9) 0.022(8) 0.009(8) 0.013(9)
C8D 0.105(10) 0.141(11) 0.104(9) 0.019(8) 0.010(9) 0.011(9)
C9D 0.106(9) 0.146(11) 0.104(10) 0.020(8) 0.017(9) -0.005(10)
C10D 0.095(9) 0.133(11) 0.095(9) 0.019(8) 0.023(9) -0.002(9)
C11D 0.081(9) 0.120(10) 0.078(8) 0.021(8) 0.007(8) 0.001(9)
C12D 0.097(13) 0.125(14) 0.068(11) 0.025(11) -0.002(11) 0.020(12)
C13D 0.128(9) 0.110(9) 0.127(9) 0.023(8) 0.012(8) -0.017(9)
N1E 0.093(8) 0.052(6) 0.037(6) 0.018(5) -0.001(6) -0.012(7)
C1E 0.081(7) 0.061(6) 0.058(7) -0.005(6) 0.009(6) -0.005(6)
N2E 0.089(7) 0.063(6) 0.063(6) 0.001(5) 0.011(6) -0.003(6)
C2E 0.100(8) 0.060(7) 0.051(7) 0.015(6) 0.001(7) -0.008(8)
C3E 0.105(9) 0.065(8) 0.048(7) 0.017(7) -0.004(7) -0.005(7)
C4E 0.083(8) 0.066(8) 0.083(8) -0.013(7) 0.016(7) 0.003(7)
N3E 0.066(7) 0.065(7) 0.086(8) -0.012(7) 0.009(7) 0.015(6)
C5E 0.081(7) 0.076(7) 0.103(8) -0.007(7) -0.008(7) 0.018(7)
C6E 0.095(7) 0.080(7) 0.109(8) -0.004(7) -0.025(8) 0.018(7)
C7E 0.104(8) 0.086(9) 0.126(10) -0.005(8) -0.039(9) 0.027(9)
C8E 0.116(9) 0.099(9) 0.140(11) -0.001(9) -0.034(10) 0.037(9)
C9E 0.115(9) 0.100(9) 0.134(11) -0.002(9) -0.032(10) 0.034(9)
C10E 0.117(9) 0.099(10) 0.127(10) 0.000(9) -0.031(9) 0.030(9)
C11E 0.104(8) 0.084(9) 0.115(10) 0.003(9) -0.025(9) 0.023(9)
C12E 0.098(12) 0.054(11) 0.106(12) -0.010(10) 0.012(11) 0.030(10)
C13E 0.098(8) 0.071(8) 0.071(8) 0.004(7) 0.006(7) -0.002(7)
C14E 0.101(9) 0.084(9) 0.083(9) -0.005(8) 0.006(7) 0.001(7)
C16E 0.094(10) 0.081(10) 0.079(10) -0.006(9) 0.000 0.000
C14F 0.102(11) 0.093(11) 0.092(11) -0.011(10) -0.004(8) -0.003(8)
C15F 0.115(11) 0.106(11) 0.113(11) -0.013(11) -0.001(9) 0.002(9)
C16F 0.118(11) 0.117(11) 0.127(11) -0.007(10) 0.002(7) 0.000(8)
C15E 0.115(10) 0.102(10) 0.108(10) -0.009(10) 0.003(9) -0.003(9)
C17E 0.131(13) 0.139(13) 0.149(14) -0.006(13) 0.000 0.000
N1G 0.048(7) 0.084(8) 0.074(7) -0.012(6) -0.015(6) 0.009(6)
C1G 0.058(6) 0.082(7) 0.075(7) -0.022(6) -0.004(6) 0.001(6)
N2G 0.075(7) 0.096(7) 0.071(6) -0.014(6) -0.001(6) -0.003(6)
C2G 0.066(8) 0.080(8) 0.064(7) 0.003(7) 0.007(7) 0.008(7)
C3G 0.058(8) 0.085(9) 0.073(8) -0.001(7) -0.003(7) 0.013(7)
C4G 0.055(7) 0.078(8) 0.074(8) -0.030(7) -0.003(7) -0.006(7)
N3G 0.050(6) 0.070(7) 0.076(7) -0.026(7) -0.002(6) -0.003(6)
C5G 0.055(7) 0.087(8) 0.087(8) -0.017(7) -0.008(7) 0.012(7)
C6G 0.077(7) 0.096(8) 0.100(8) -0.005(7) -0.010(7) 0.022(7)
C7G 0.088(8) 0.107(9) 0.112(10) -0.005(9) -0.016(9) 0.029(8)
C8G 0.100(8) 0.122(10) 0.125(10) 0.002(10) -0.022(9) 0.030(9)
C9G 0.098(8) 0.121(10) 0.125(10) -0.001(9) -0.023(9) 0.032(10)
C10G 0.101(8) 0.112(10) 0.120(10) -0.004(9) -0.017(10) 0.025(9)
C11G 0.089(8) 0.099(9) 0.103(9) -0.003(9) -0.014(9) 0.023(8)
C12G 0.075(11) 0.106(13) 0.100(13) -0.022(11) -0.032(11) -0.004(11)
C13G 0.087(8) 0.107(9) 0.084(8) -0.016(8) 0.002(7) -0.006(7)
C14G 0.091(9) 0.121(10) 0.100(9) -0.013(9) 0.000(7) -0.005(7)
C16G 0.089(10) 0.122(11) 0.103(11) -0.008(11) 0.000 0.000
C14H 0.094(11) 0.131(12) 0.112(12) -0.011(11) 0.002(8) 0.004(8)
C15H 0.102(11) 0.146(13) 0.123(12) -0.010(11) -0.002(9) 0.000(9)
C16H 0.103(11) 0.157(12) 0.135(11) -0.007(11) 0.001(8) 0.000(8)
C15G 0.100(10) 0.141(12) 0.116(11) -0.009(11) 0.003(9) 0.001(9)
C17G 0.114(13) 0.177(15) 0.154(14) -0.003(14) 0.000 0.000
Fe1 0.0493(15) 0.0639(17) 0.084(2) -0.0009(15) 0.0037(15) 0.0153(14)
Fe2 0.0550(16) 0.083(2) 0.0633(17) 0.0088(15) -0.0152(14) -0.0055(15)

loop_
_atom_type_symbol
_atom_type_description
_atom_type_scat_dispersion_real
_atom_type_scat_dispersion_imag
_atom_type_scat_source
C C 0.0033 0.0016 'International Tables Vol C Tables 4.2.6.8 and 6.1.1.4'
H H 0.0000 0.0000 'International Tables Vol C Tables 4.2.6.8 and 6.1.1.4'
N N 0.0061 0.0033 'International Tables Vol C Tables 4.2.6.8 and 6.1.1.4'
O O 0.0106 0.0060 'International Tables Vol C Tables 4.2.6.8 and 6.1.1.4'
Cl Cl 0.1484 0.1585 'International Tables Vol C Tables 4.2.6.8 and 6.1.1.4'
Fe Fe 0.3463 0.8444 'International Tables Vol C Tables 4.2.6.8 and 6.1.1.4'

loop_
_geom_angle_atom_site_label_1
_geom_angle_atom_site_label_2
_geom_angle_atom_site_label_3
_geom_angle
_geom_angle_site_symmetry_1
_geom_angle_site_symmetry_3
C1A N1A C3A 107.6(11) . .
C1A N1A Fe1 113.8(8) . .
C3A N1A Fe1 137.9(10) . .
N1A C1A C4A 116.5(10) . .
N1A C1A N2A 107.2(11) . .
C4A C1A N2A 136.3(13) . .
C2A N2A C1A 109.4(12) . .
C2A N2A C13A 129.4(12) . .
C1A N2A C13A 121.1(12) . .
N2A C2A C3A 107.7(13) . .
N2A C2A H2AA 126.1 . .
C3A C2A H2AA 126.1 . .
C2A C3A N1A 108.0(13) . .
C2A C3A H3AA 126.0 . .
N1A C3A H3AA 126.0 . .
N3A C4A C1A 115.9(10) . .
N3A C4A H4AA 122.1 . .
C1A C4A H4AA 122.1 . .
C4A N3A C5A 119.1(10) . .
C4A N3A Fe1 113.8(8) . .
C5A N3A Fe1 126.8(8) . .
N3A C5A C12A 112.6(10) . .
N3A C5A C6A 111.0(9) . .
C12A C5A C6A 111.0(9) . .
N3A C5A H5AA 107.3 . .
C12A C5A H5AA 107.3 . .
C6A C5A H5AA 107.3 . .
C11A C6A C7A 118.4(11) . .
C11A C6A C5A 121.1(10) . .
C7A C6A C5A 120.5(9) . .
C8A C7A C6A 122.3(12) . .
C8A C7A H7AA 118.9 . .
C6A C7A H7AA 118.9 . .
C7A C8A C9A 118.4(13) . .
C7A C8A H8AA 120.8 . .
C9A C8A H8AA 120.8 . .
C10A C9A C8A 120.0(13) . .
C10A C9A H9AA 120.0 . .
C8A C9A H9AA 120.0 . .
C9A C10A C11A 120.7(13) . .
C9A C10A H10A 119.7 . .
C11A C10A H10A 119.7 . .
C6A C11A C10A 119.8(12) . .
C6A C11A H11A 120.1 . .
C10A C11A H11A 120.1 . .
C5A C12A H12A 109.5 . .
C5A C12A H12B 109.5 . .
H12A C12A H12B 109.5 . .
C5A C12A H12C 109.5 . .
H12A C12A H12C 109.5 . .
H12B C12A H12C 109.5 . .
N2A C13A C14A 121.1(11) . .
N2A C13A H13A 107.0 . .
C14A C13A H13A 107.0 . .
N2A C13A H13L 107.0 . .
C14A C13A H13L 107.0 . .
H13A C13A H13L 106.8 . .
C16A C14A C15A 118.3(12) . .
C16A C14A C13A 123.9(11) . .
C15A C14A C13A 117.8(11) . .
C14A C16A C14B 120.3(13) . .
C14A C16A H16A 119.9 . .
C14B C16A H16A 119.9 . .
C16A C14B C15B 120.3(14) . .
C16A C14B C13B 120.7(11) . .
C15B C14B C13B 115.4(11) . .
C16B C15B C14B 118.4(14) . .
C16B C15B H15A 120.8 . .
C14B C15B H15A 120.8 . .
C15B C16B C15A 120.7(14) . .
C15B C16B C17A 118.8(12) . .
C15A C16B C17A 118.6(12) . .
C16B C15A C14A 120.4(14) . .
C16B C15A H15B 119.8 . .
C14A C15A H15B 119.8 . .
C16B C17A H17A 109.5 . .
C16B C17A H17B 109.5 . .
H17A C17A H17B 109.5 . .
C16B C17A H17C 109.5 . .
H17A C17A H17C 109.5 . .
H17B C17A H17C 109.5 . .
C3B N1B C1B 107.8(11) . .
C3B N1B Fe2 139.3(11) . .
C1B N1B Fe2 112.7(8) . .
N1B C3B C2B 108.2(13) . .
N1B C3B H3BA 125.9 . .
C2B C3B H3BA 125.9 . .
N2B C2B C3B 107.7(13) . .
N2B C2B H2BA 126.1 . .
C3B C2B H2BA 126.1 . .
C2B N2B C1B 109.0(12) . .
C2B N2B C13B 125.6(12) . .
C1B N2B C13B 125.4(11) . .
N2B C1B N1B 107.3(11) . .
N2B C1B C4B 135.8(13) . .
N1B C1B C4B 116.9(10) . .
N3B C4B C1B 117.0(11) . .
N3B C4B H4BA 121.5 . .
C1B C4B H4BA 121.5 . .
C4B N3B C5B 120.6(11) . .
C4B N3B Fe2 112.0(8) . .
C5B N3B Fe2 126.6(9) . .
N3B C5B C6B 112.9(9) . .
N3B C5B C12B 113.8(10) . .
C6B C5B C12B 112.0(9) . .
N3B C5B H5BA 105.8 . .
C6B C5B H5BA 105.8 . .
C12B C5B H5BA 105.8 . .
C11B C6B C7B 120.3(11) . .
C11B C6B C5B 120.3(10) . .
C7B C6B C5B 119.4(9) . .
C8B C7B C6B 119.5(12) . .
C8B C7B H7BA 120.2 . .
C6B C7B H7BA 120.2 . .
C7B C8B C9B 120.9(13) . .
C7B C8B H8BA 119.5 . .
C9B C8B H8BA 119.5 . .
C8B C9B C10B 119.6(13) . .
C8B C9B H9BA 120.2 . .
C10B C9B H9BA 120.2 . .
C11B C10B C9B 119.7(13) . .
C11B C10B H10B 120.2 . .
C9B C10B H10B 120.2 . .
C10B C11B C6B 119.9(12) . .
C10B C11B H11B 120.0 . .
C6B C11B H11B 120.0 . .
C5B C12B H12D 109.5 . .
C5B C12B H12E 109.5 . .
H12D C12B H12E 109.5 . .
C5B C12B H12F 109.5 . .
H12D C12B H12F 109.5 . .
H12E C12B H12F 109.5 . .
N2B C13B C14B 116.0(12) . .
N2B C13B H13B 108.3 . .
C14B C13B H13B 108.3 . .
N2B C13B H13C 108.3 . .
C14B C13B H13C 108.3 . .
H13B C13B H13C 107.4 . .
C1C N1C C3C 107.0(12) . .
C1C N1C Fe1 114.6(9) . .
C3C N1C Fe1 138.3(11) . .
N1C C1C N2C 106.3(11) . .
N1C C1C C4C 117.1(10) . .
N2C C1C C4C 136.6(13) . .
C2C N2C C1C 111.3(13) . .
C2C N2C C13C 124.6(12) . .
C1C N2C C13C 124.0(12) . .
N2C C2C C3C 106.0(14) . .
N2C C2C H2CA 127.0 . .
C3C C2C H2CA 127.0 . .
C2C C3C N1C 109.4(13) . .
C2C C3C H3CA 125.3 . .
N1C C3C H3CA 125.3 . .
N3C C4C C1C 115.9(11) . .
N3C C4C H4CA 122.0 . .
C1C C4C H4CA 122.0 . .
C4C N3C C5C 122.4(11) . .
C4C N3C Fe1 111.8(8) . .
C5C N3C Fe1 125.4(10) . .
N3C C5C C6C 114.1(10) . .
N3C C5C C12C 113.8(11) . .
C6C C5C C12C 109.8(10) . .
N3C C5C H5CA 106.2 . .
C6C C5C H5CA 106.2 . .
C12C C5C H5CA 106.2 . .
C7C C6C C11C 118.7(12) . .
C7C C6C C5C 121.9(10) . .
C11C C6C C5C 119.4(11) . .
C6C C7C C8C 122.3(14) . .
C6C C7C H7CA 118.9 . .
C8C C7C H7CA 118.9 . .
C7C C8C C9C 118.7(14) . .
C7C C8C H8CA 120.6 . .
C9C C8C H8CA 120.6 . .
C10C C9C C8C 119.2(14) . .
C10C C9C H9CA 120.4 . .
C8C C9C H9CA 120.4 . .
C9C C10C C11C 121.3(15) . .
C9C C10C H10C 119.3 . .
C11C C10C H10C 119.3 . .
C6C C11C C10C 119.8(14) . .
C6C C11C H11C 120.1 . .
C10C C11C H11C 120.1 . .
C5C C12C H12G 109.5 . .
C5C C12C H12H 109.5 . .
H12G C12C H12H 109.5 . .
C5C C12C H12I 109.5 . .
H12G C12C H12I 109.5 . .
H12H C12C H12I 109.5 . .
N2C C13C C14C 113.8(11) . .
N2C C13C H13D 108.8 . .
C14C C13C H13D 108.8 . .
N2C C13C H13E 108.8 . .
C14C C13C H13E 108.8 . .
H13D C13C H13E 107.7 . .
C16C C14C C15C 121.1(13) . .
C16C C14C C13C 121.4(11) . .
C15C C14C C13C 117.4(11) . .
C14C C16C C14D 123.7(14) . .
C14C C16C H16C 118.2 . .
C14D C16C H16C 118.2 . .
C16C C14D C15D 115.1(13) . .
C16C C14D C13D 123.4(11) . .
C15D C14D C13D 121.4(12) . .
C16D C15D C14D 121.5(15) . .
C16D C15D H15C 119.2 . .
C14D C15D H15C 119.2 . .
C15D C16D C15C 118.5(15) . .
C15D C16D C17C 120.1(13) . .
C15C C16D C17C 117.7(13) . .
C14C C15C C16D 116.3(14) . .
C14C C15C H15D 121.8 . .
C16D C15C H15D 121.8 . .
C16D C17C H17D 109.5 . .
C16D C17C H17E 109.5 . .
H17D C17C H17E 109.5 . .
C16D C17C H17F 109.5 . .
H17D C17C H17F 109.5 . .
H17E C17C H17F 109.5 . .
C1D N1D C3D 106.6(12) . .
C1D N1D Fe2 112.7(9) . 4
C3D N1D Fe2 140.5(11) . 4
N1D C1D N2D 107.3(11) . .
N1D C1D C4D 117.6(10) . .
N2D C1D C4D 135.2(13) . .
C2D N2D C1D 110.1(13) . .
C2D N2D C13D 125.7(12) . .
C1D N2D C13D 124.0(12) . .
N2D C2D C3D 106.2(13) . .
N2D C2D H2DA 126.9 . .
C3D C2D H2DA 126.9 . .
C2D C3D N1D 109.7(13) . .
C2D C3D H3DA 125.2 . .
N1D C3D H3DA 125.2 . .
N3D C4D C1D 116.5(11) . .
N3D C4D H4DA 121.7 . .
C1D C4D H4DA 121.7 . .
C4D N3D C5D 119.9(11) . .
C4D N3D Fe2 111.4(8) . 4
C5D N3D Fe2 128.4(10) . 4
N3D C5D C12D 114.1(11) . .
N3D C5D C6D 112.3(10) . .
C12D C5D C6D 110.1(10) . .
N3D C5D H5DA 106.7 . .
C12D C5D H5DA 106.7 . .
C6D C5D H5DA 106.7 . .
C11D C6D C7D 119.7(12) . .
C11D C6D C5D 120.8(10) . .
C7D C6D C5D 119.5(11) . .
C8D C7D C6D 118.8(13) . .
C8D C7D H7DA 120.6 . .
C6D C7D H7DA 120.6 . .
C7D C8D C9D 120.3(14) . .
C7D C8D H8DA 119.9 . .
C9D C8D H8DA 119.9 . .
C8D C9D C10D 121.8(14) . .
C8D C9D H9DA 119.1 . .
C10D C9D H9DA 119.1 . .
C11D C10D C9D 116.3(14) . .
C11D C10D H10D 121.8 . .
C9D C10D H10D 121.8 . .
C10D C11D C6D 123.0(13) . .
C10D C11D H11D 118.5 . .
C6D C11D H11D 118.5 . .
C5D C12D H12J 109.5 . .
C5D C12D H12K 109.5 . .
H12J C12D H12K 109.5 . .
C5D C12D H12L 109.5 . .
H12J C12D H12L 109.5 . .
H12K C12D H12L 109.5 . .
N2D C13D C14D 116.2(11) . .
N2D C13D H13F 108.2 . .
C14D C13D H13F 108.2 . .
N2D C13D H13G 108.2 . .
C14D C13D H13G 108.2 . .
H13F C13D H13G 107.4 . .
C1E N1E C3E 105.2(10) . .
C1E N1E Fe2 116.0(8) . .
C3E N1E Fe2 138.8(10) . .
N1E C1E C4E 115.9(9) . .
N1E C1E N2E 107.8(10) . .
C4E C1E N2E 136.3(13) . .
C2E N2E C1E 109.5(12) . .
C2E N2E C13E 127.7(11) . .
C1E N2E C13E 122.3(11) . .
N2E C2E C3E 107.8(12) . .
N2E C2E H2EA 126.1 . .
C3E C2E H2EA 126.1 . .
C2E C3E N1E 109.0(12) . .
C2E C3E H3EA 125.5 . .
N1E C3E H3EA 125.5 . .
C1E C4E N3E 115.7(11) . .
C1E C4E H4EA 122.1 . .
N3E C4E H4EA 122.1 . .
C4E N3E C5E 120.9(11) . .
C4E N3E Fe2 112.9(8) . .
C5E N3E Fe2 126.0(9) . .
N3E C5E C12E 114.3(10) . .
N3E C5E C6E 111.5(9) . .
C12E C5E C6E 109.1(9) . .
N3E C5E H5EA 107.2 . .
C12E C5E H5EA 107.2 . .
C6E C5E H5EA 107.2 . .
C7E C6E C11E 119.1(12) . .
C7E C6E C5E 120.3(11) . .
C11E C6E C5E 120.6(10) . .
C6E C7E C8E 120.1(13) . .
C6E C7E H7EA 119.9 . .
C8E C7E H7EA 119.9 . .
C9E C8E C7E 120.3(15) . .
C9E C8E H8EA 119.9 . .
C7E C8E H8EA 119.9 . .
C8E C9E C10E 119.4(14) . .
C8E C9E H9EA 120.3 . .
C10E C9E H9EA 120.3 . .
C11E C10E C9E 120.4(14) . .
C11E C10E H10E 119.8 . .
C9E C10E H10E 119.8 . .
C10E C11E C6E 120.1(14) . .
C10E C11E H11E 119.9 . .
C6E C11E H11E 119.9 . .
C5E C12E H12M 109.5 . .
C5E C12E H12N 109.5 . .
H12M C12E H12N 109.5 . .
C5E C12E H12O 109.5 . .
H12M C12E H12O 109.5 . .
H12N C12E H12O 109.5 . .
N2E C13E C14F 111.1(14) . 4
N2E C13E C14E 114.2(9) . .
C14F C13E C14E 3.8(17) 4 .
N2E C13E H13H 107.1 . .
C14F C13E H13H 105.5 4 .
C14E C13E H13H 106.0 . .
N2E C13E H13I 109.2 . .
C14F C13E H13I 116.0 4 .
C14E C13E H13I 112.5 . .
H13H C13E H13I 107.6 . .
C14F C14E C15F 101(10) 4 4
C14F C14E C15E 104(10) 4 .
C15F C14E C15E 5(2) 4 .
C14F C14E C16E 81(10) 4 .
C15F C14E C16E 115.6(13) 4 .
C15E C14E C16E 119.4(14) . .
C14F C14E C13E 85(10) 4 .
C15F C14E C13E 123.6(13) 4 .
C15E C14E C13E 119.9(12) . .
C16E C14E C13E 120.7(10) . .
C14F C16E C14F 123.6(17) . 4
C14F C16E C14E 122.6(14) . .
C14F C16E C14E 4.2(19) 4 .
C14F C16E C14E 4.2(19) . 4
C14F C16E C14E 122.6(14) 4 4
C14E C16E C14E 122.0(16) . 4
C14F C16E H16E 117.8 . .
C14F C16E H16E 117.0 4 .
C14E C16E H16E 118.8 . .
C14E C16E H16E 117.5 4 .
C14E C14F C15F 75(10) 4 .
C14E C14F C16E 95(10) 4 .
C15F C14F C16E 114.9(14) . .
C14E C14F C15E 72(10) 4 4
C15F C14F C15E 5(2) . 4
C16E C14F C15E 118.3(14) . 4
C14E C14F C13E 91(10) 4 4
C15F C14F C13E 122.4(12) . 4
C16E C14F C13E 122.0(12) . 4
C15E C14F C13E 118.4(13) 4 4
C15E C15F C16F 109(10) 4 4
C15E C15F C14E 104(10) 4 4
C16F C15F C14E 124(2) 4 4
C15E C15F C14F 107(10) 4 .
C16F C15F C14F 125(2) 4 .
C14E C15F C14F 4(2) 4 .
C15E C15F C16F 124(10) 4 .
C16F C15F C16F 22(4) 4 .
C14E C15F C16F 124.1(16) 4 .
C14F C15F C16F 123.0(16) . .
C15E C15F H15E 46.2 4 .
C16F C15F H15E 119.5 4 .
C14E C15F H15E 116.1 4 .
C14F C15F H15E 115.7 . .
C16F C15F H15E 117.3 . .
C16F C16F C15F 83(5) 4 4
C16F C16F C15F 75(3) 4 .
C15F C16F C15F 114(2) 4 .
C16F C16F C15E 87(4) 4 .
C15F C16F C15E 5(2) 4 .
C15F C16F C15E 118.0(16) . .
C16F C16F C15E 73(4) 4 4
C15F C16F C15E 116(2) 4 4
C15F C16F C15E 4.0(18) . 4
C15E C16F C15E 120(2) . 4
C16F C16F C17E 80.3(16) 4 .
C15F C16F C17E 119(2) 4 .
C15F C16F C17E 117.1(14) . .
C15E C16F C17E 117.3(15) . .
C15E C16F C17E 113.5(17) 4 .
C15F C15E C14E 71(10) 4 .
C15F C15E C16F 67(10) 4 .
C14E C15E C16F 118.1(15) . .
C15F C15E C14F 68(9) 4 4
C14E C15E C14F 4.0(19) . 4
C16F C15E C14F 118.5(15) . 4
C15F C15E C16F 52(10) 4 4
C14E C15E C16F 116.4(17) . 4
C16F C15E C16F 21(3) . 4
C14F C15E C16F 115.2(19) 4 4
C15F C15E H15F 147.8 4 .
C14E C15E H15F 120.3 . .
C16F C15E H15F 119.8 . .
C14F C15E H15F 120.8 4 .
C16F C15E H15F 122.8 4 .
C16F C17E C16F 19(3) 4 .
C16F C17E H17G 111.6 4 .
C16F C17E H17G 109.6 . .
C16F C17E H17H 124.1 4 .
C16F C17E H17H 109.9 . .
H17G C17E H17H 109.5 . .
C16F C17E H17I 90.5 4 .
C16F C17E H17I 108.9 . .
H17G C17E H17I 109.5 . .
H17H C17E H17I 109.5 . .
C1G N1G C3G 105.8(11) . .
C1G N1G Fe1 113.6(8) . .
C3G N1G Fe1 140.4(10) . .
N1G C1G N2G 107.3(11) . .
N1G C1G C4G 118.2(10) . .
N2G C1G C4G 134.4(13) . .
C2G N2G C1G 111.2(12) . .
C2G N2G C13G 127.4(12) . .
C1G N2G C13G 120.7(11) . .
N2G C2G C3G 106.9(13) . .
N2G C2G H2GA 126.5 . .
C3G C2G H2GA 126.5 . .
C2G C3G N1G 108.6(12) . .
C2G C3G H3GA 125.7 . .
N1G C3G H3GA 125.7 . .
N3G C4G C1G 116.5(11) . .
N3G C4G H4GA 121.8 . .
C1G C4G H4GA 121.8 . .
C4G N3G C5G 121.4(10) . .
C4G N3G Fe1 110.6(8) . .
C5G N3G Fe1 127.4(9) . .
N3G C5G C6G 114.0(9) . .
N3G C5G C12G 115.9(10) . .
C6G C5G C12G 112.1(9) . .
N3G C5G H5GA 104.4 . .
C6G C5G H5GA 104.4 . .
C12G C5G H5GA 104.4 . .
C7G C6G C11G 119.1(12) . .
C7G C6G C5G 120.4(11) . .
C11G C6G C5G 120.5(10) . .
C8G C7G C6G 120.7(14) . .
C8G C7G H7GA 119.7 . .
C6G C7G H7GA 119.7 . .
C7G C8G C9G 120.5(15) . .
C7G C8G H8GA 119.7 . .
C9G C8G H8GA 119.7 . .
C8G C9G C10G 119.1(14) . .
C8G C9G H9GA 120.4 . .
C10G C9G H9GA 120.4 . .
C11G C10G C9G 120.5(15) . .
C11G C10G H10F 119.7 . .
C9G C10G H10F 119.7 . .
C10G C11G C6G 119.8(13) . .
C10G C11G H11F 120.1 . .
C6G C11G H11F 120.1 . .
C5G C12G H12P 109.5 . .
C5G C12G H12Q 109.5 . .
H12P C12G H12Q 109.5 . .
C5G C12G H12R 109.5 . .
H12P C12G H12R 109.5 . .
H12Q C12G H12R 109.5 . .
N2G C13G C14G 116.9(9) . .
N2G C13G C14H 115.5(16) . 4
C14G C13G C14H 2.4(19) . 4
N2G C13G H13J 107.7 . .
C14G C13G H13J 107.3 . .
C14H C13G H13J 106.4 4 .
N2G C13G H13K 107.1 . .
C14G C13G H13K 110.1 . .
C14H C13G H13K 112.4 4 .
H13J C13G H13K 107.5 . .
C14H C14G C15G 86(10) 4 .
C14H C14G C16G 87(10) 4 .
C15G C14G C16G 118.5(14) . .
C14H C14G C15H 75(10) 4 4
C15G C14G C15H 11(3) . 4
C16G C14G C15H 118.0(14) . 4
C14H C14G C13G 95(10) 4 .
C15G C14G C13G 119.5(11) . .
C16G C14G C13G 122.0(10) . .
C15H C14G C13G 118.7(13) 4 .
C14H C16G C14H 121.1(17) 4 .
C14H C16G C14G 121.5(14) 4 4
C14H C16G C14G 3(2) . 4
C14H C16G C14G 3(2) 4 .
C14H C16G C14G 121.5(14) . .
C14G C16G C14G 122.0(16) 4 .
C14H C16G H16G 119.1 4 .
C14H C16G H16G 119.3 . .
C14G C16G H16G 118.4 4 .
C14G C16G H16G 119.0 . .
C14G C14H C15G 92(10) 4 4
C14G C14H C15H 103(10) 4 .
C15G C14H C15H 11(3) 4 .
C14G C14H C16G 90(10) 4 .
C15G C14H C16G 119.1(14) 4 .
C15H C14H C16G 119.3(15) . .
C14G C14H C13G 83(10) 4 4
C15G C14H C13G 119.2(13) 4 4
C15H C14H C13G 119.2(11) . 4
C16G C14H C13G 121.3(11) . 4
C15G C15H C14H 83(4) 4 .
C15G C15H C16H 88(6) 4 .
C14H C15H C16H 118.8(16) . .
C15G C15H C14G 80(4) 4 4
C14H C15H C14G 2(2) . 4
C16H C15H C14G 118.8(16) . 4
C15G C15H C16H 74(6) 4 4
C14H C15H C16H 116(2) . 4
C16H C15H C16H 13(5) . 4
C14G C15H C16H 115(2) 4 4
C15G C15H H15G 100.0 4 .
C14H C15H H15G 119.7 . .
C16H C15H H15G 121.5 . .
C14G C15H H15G 119.7 4 .
C16H C15H H15G 122.8 4 .
C16H C16H C15G 86(5) 4 .
C16H C16H C15H 91(6) 4 .
C15G C16H C15H 121.4(14) . .
C16H C16H C15G 80(6) 4 4
C15G C16H C15G 120(2) . 4
C15H C16H C15G 11(3) . 4
C16H C16H C15H 76(6) 4 4
C15G C16H C15H 10(2) . 4
C15H C16H C15H 121(2) . 4
C15G C16H C15H 117(2) 4 4
C16H C16H C17G 84(2) 4 .
C15G C16H C17G 118.6(12) . .
C15H C16H C17G 119.2(12) . .
C15G C16H C17G 117.6(19) 4 .
C15H C16H C17G 116.3(19) 4 .
C15H C15G C14H 86(5) 4 4
C15H C15G C14G 89(4) 4 .
C14H C15G C14G 3(2) 4 .
C15H C15G C16H 95(6) 4 .
C14H C15G C16H 119.8(16) 4 .
C14G C15G C16H 119.9(15) . .
C15H C15G C16H 82(6) 4 4
C14H C15G C16H 118(2) 4 4
C14G C15G C16H 119.2(19) . 4
C16H C15G C16H 14(5) . 4
C15H C15G H15H 93.4 4 .
C14H C15G H15H 120.0 4 .
C14G C15G H15H 119.5 . .
C16H C15G H15H 120.0 . .
C16H C15G H15H 120.9 4 .
C16H C17G C16H 13(4) . 4
C16H C17G H17J 109.6 . .
C16H C17G H17J 110.0 4 .
C16H C17G H17K 107.8 . .
C16H C17G H17K 96.4 4 .
H17J C17G H17K 109.5 . .
C16H C17G H17L 111.0 . .
C16H C17G H17L 121.0 4 .
H17J C17G H17L 109.4 . .
H17K C17G H17L 109.5 . .
N1G Fe1 N1C 93.2(6) . .
N1G Fe1 N1A 91.6(5) . .
N1C Fe1 N1A 95.2(6) . .
N1G Fe1 N3A 91.3(5) . .
N1C Fe1 N3A 173.1(5) . .
N1A Fe1 N3A 79.4(5) . .
N1G Fe1 N3C 172.7(5) . .
N1C Fe1 N3C 80.5(6) . .
N1A Fe1 N3C 92.5(5) . .
N3A Fe1 N3C 95.3(5) . .
N1G Fe1 N3G 81.1(5) . .
N1C Fe1 N3G 91.7(5) . .
N1A Fe1 N3G 170.3(5) . .
N3A Fe1 N3G 94.2(5) . .
N3C Fe1 N3G 95.3(5) . .
N1E Fe2 N1B 91.3(5) . .
N1E Fe2 N1D 91.6(5) . 4
N1B Fe2 N1D 93.3(6) . 4
N1E Fe2 N3D 171.8(5) . 4
N1B Fe2 N3D 93.7(5) . 4
N1D Fe2 N3D 81.6(6) 4 4
N1E Fe2 N3B 92.6(5) . .
N1B Fe2 N3B 81.1(5) . .
N1D Fe2 N3B 173.0(6) 4 .
N3D Fe2 N3B 94.5(5) 4 .
N1E Fe2 N3E 79.3(6) . .
N1B Fe2 N3E 169.5(5) . .
N1D Fe2 N3E 91.8(6) 4 .
N3D Fe2 N3E 96.1(5) 4 .
N3B Fe2 N3E 94.5(5) . .
O4B Cl1B O2B 112.3(8) . .
O4B Cl1B O1B 109.1(8) . .
O2B Cl1B O1B 109.4(8) . .
O4B Cl1B O3B 111.7(9) . .
O2B Cl1B O3B 107.7(8) . .
O1B Cl1B O3B 106.4(8) . .
O3C Cl1C O2C 111.7(8) . .
O3C Cl1C O1C 109.3(8) . .
O2C Cl1C O1C 110.9(8) . .
O3C Cl1C O4C 109.2(8) . .
O2C Cl1C O4C 107.5(8) . .
O1C Cl1C O4C 108.1(8) . .
O1D Cl1D O1D 112.2(7) . 43
O1D Cl1D O1D 112.2(7) . 34
O1D Cl1D O1D 112.2(7) 43 34
O1D Cl1D O2D 106.6(7) . .
O1D Cl1D O2D 106.6(7) 43 .
O1D Cl1D O2D 106.6(7) 34 .
O1E Cl1E O1E 112.6(7) 9 .
O1E Cl1E O1E 112.6(7) 9 5
O1E Cl1E O1E 112.6(7) . 5
O1E Cl1E O2E 106.1(8) 9 .
O1E Cl1E O2E 106.1(8) . .
O1E Cl1E O2E 106.1(8) 5 .

loop_
_geom_bond_atom_site_label_1
_geom_bond_atom_site_label_2
_geom_bond_distance
_geom_bond_site_symmetry_2
N1A C1A 1.333(13) .
N1A C3A 1.359(13) .
N1A Fe1 1.982(12) .
C1A C4A 1.357(14) .
C1A N2A 1.359(13) .
N2A C2A 1.309(13) .
N2A C13A 1.415(13) .
C2A C3A 1.347(14) .
C2A H2AA 0.9500 .
C3A H3AA 0.9500 .
C4A N3A 1.331(13) .
C4A H4AA 0.9500 .
N3A C5A 1.462(12) .
N3A Fe1 1.991(12) .
C5A C12A 1.503(13) .
C5A C6A 1.505(12) .
C5A H5AA 1.0000 .
C6A C11A 1.361(11) .
C6A C7A 1.369(11) .
C7A C8A 1.360(11) .
C7A H7AA 0.9500 .
C8A C9A 1.372(12) .
C8A H8AA 0.9500 .
C9A C10A 1.354(12) .
C9A H9AA 0.9500 .
C10A C11A 1.379(12) .
C10A H10A 0.9500 .
C11A H11A 0.9500 .
C12A H12A 0.9800 .
C12A H12B 0.9800 .
C12A H12C 0.9800 .
C13A C14A 1.486(13) .
C13A H13A 0.9900 .
C13A H13L 0.9900 .
C14A C16A 1.352(12) .
C14A C15A 1.386(12) .
C16A C14B 1.366(12) .
C16A H16A 0.9500 .
C14B C15B 1.380(12) .
C14B C13B 1.488(13) .
C15B C16B 1.347(12) .
C15B H15A 0.9500 .
C16B C15A 1.367(12) .
C16B C17A 1.517(15) .
C15A H15B 0.9500 .
C17A H17A 0.9800 .
C17A H17B 0.9800 .
C17A H17C 0.9800 .
N1B C3B 1.336(13) .
N1B C1B 1.344(13) .
N1B Fe2 1.974(11) .
C3B C2B 1.342(14) .
C3B H3BA 0.9500 .
C2B N2B 1.320(13) .
C2B H2BA 0.9500 .
N2B C1B 1.340(13) .
N2B C13B 1.451(14) .
C1B C4B 1.363(14) .
C4B N3B 1.338(13) .
C4B H4BA 0.9500 .
N3B C5B 1.439(11) .
N3B Fe2 1.999(13) .
C5B C6B 1.488(12) .
C5B C12B 1.514(13) .
C5B H5BA 1.0000 .
C6B C11B 1.370(11) .
C6B C7B 1.370(11) .
C7B C8B 1.355(11) .
C7B H7BA 0.9500 .
C8B C9B 1.365(12) .
C8B H8BA 0.9500 .
C9B C10B 1.379(12) .
C9B H9BA 0.9500 .
C10B C11B 1.365(12) .
C10B H10B 0.9500 .
C11B H11B 0.9500 .
C12B H12D 0.9800 .
C12B H12E 0.9800 .
C12B H12F 0.9800 .
C13B H13B 0.9900 .
C13B H13C 0.9900 .
N1C C1C 1.339(13) .
N1C C3C 1.362(13) .
N1C Fe1 1.948(13) .
C1C N2C 1.349(13) .
C1C C4C 1.372(14) .
N2C C2C 1.311(13) .
N2C C13C 1.468(14) .
C2C C3C 1.336(14) .
C2C H2CA 0.9500 .
C3C H3CA 0.9500 .
C4C N3C 1.351(13) .
C4C H4CA 0.9500 .
N3C C5C 1.440(12) .
N3C Fe1 2.033(13) .
C5C C6C 1.492(13) .
C5C C12C 1.527(14) .
C5C H5CA 1.0000 .
C6C C7C 1.354(12) .
C6C C11C 1.363(12) .
C7C C8C 1.367(12) .
C7C H7CA 0.9500 .
C8C C9C 1.371(12) .
C8C H8CA 0.9500 .
C9C C10C 1.361(12) .
C9C H9CA 0.9500 .
C10C C11C 1.365(12) .
C10C H10C 0.9500 .
C11C H11C 0.9500 .
C12C H12G 0.9800 .
C12C H12H 0.9800 .
C12C H12I 0.9800 .
C13C C14C 1.504(14) .
C13C H13D 0.9900 .
C13C H13E 0.9900 .
C14C C16C 1.344(12) .
C14C C15C 1.371(12) .
C16C C14D 1.349(12) .
C16C H16C 0.9500 .
C14D C15D 1.381(12) .
C14D C13D 1.485(14) .
C15D C16D 1.377(12) .
C15D H15C 0.9500 .
C16D C15C 1.385(12) .
C16D C17C 1.502(15) .
C15C H15D 0.9500 .
C17C H17D 0.9800 .
C17C H17E 0.9800 .
C17C H17F 0.9800 .
N1D C1D 1.329(13) .
N1D C3D 1.369(13) .
N1D Fe2 1.977(14) 4
C1D N2D 1.364(13) .
C1D C4D 1.375(14) .
N2D C2D 1.319(13) .
N2D C13D 1.475(14) .
C2D C3D 1.338(14) .
C2D H2DA 0.9500 .
C3D H3DA 0.9500 .
C4D N3D 1.359(13) .
C4D H4DA 0.9500 .
N3D C5D 1.450(12) .
N3D Fe2 2.000(13) 4
C5D C12D 1.507(13) .
C5D C6D 1.510(13) .
C5D H5DA 1.0000 .
C6D C11D 1.364(12) .
C6D C7D 1.367(12) .
C7D C8D 1.366(12) .
C7D H7DA 0.9500 .
C8D C9D 1.368(12) .
C8D H8DA 0.9500 .
C9D C10D 1.375(12) .
C9D H9DA 0.9500 .
C10D C11D 1.359(12) .
C10D H10D 0.9500 .
C11D H11D 0.9500 .
C12D H12J 0.9800 .
C12D H12K 0.9800 .
C12D H12L 0.9800 .
C13D H13F 0.9900 .
C13D H13G 0.9900 .
N1E C1E 1.343(13) .
N1E C3E 1.381(13) .
N1E Fe2 1.936(11) .
C1E C4E 1.348(14) .
C1E N2E 1.358(13) .
N2E C2E 1.296(13) .
N2E C13E 1.463(13) .
C2E C3E 1.327(14) .
C2E H2EA 0.9500 .
C3E H3EA 0.9500 .
C4E N3E 1.352(13) .
C4E H4EA 0.9500 .
N3E C5E 1.443(12) .
N3E Fe2 2.015(12) .
C5E C12E 1.515(13) .
C5E C6E 1.522(12) .
C5E H5EA 1.0000 .
C6E C7E 1.360(11) .
C6E C11E 1.367(12) .
C7E C8E 1.365(12) .
C7E H7EA 0.9500 .
C8E C9E 1.351(12) .
C8E H8EA 0.9500 .
C9E C10E 1.359(12) .
C9E H9EA 0.9500 .
C10E C11E 1.355(12) .
C10E H10E 0.9500 .
C11E H11E 0.9500 .
C12E H12M 0.9800 .
C12E H12N 0.9800 .
C12E H12O 0.9800 .
C13E C14F 1.512(14) 4
C13E C14E 1.517(13) .
C13E H13H 0.9601 .
C13E H13I 0.9596 .
C14E C14F 0.10(5) 4
C14E C15F 1.331(19) 4
C14E C15E 1.365(12) .
C14E C16E 1.373(12) .
C16E C14F 1.361(12) .
C16E C14F 1.361(12) 4
C16E C14E 1.373(12) 4
C16E H16E 0.9602 .
C14F C14E 0.10(5) 4
C14F C15F 1.353(12) .
C14F C15E 1.39(2) 4
C14F C13E 1.511(14) 4
C15F C15E 0.12(5) 4
C15F C16F 1.32(3) 4
C15F C14E 1.331(19) 4
C15F C16F 1.357(13) .
C15F H15E 0.9601 .
C16F C16F 0.50(8) 4
C16F C15F 1.32(3) 4
C16F C15E 1.366(13) .
C16F C15E 1.43(3) 4
C16F C17E 1.497(16) .
C15E C15F 0.12(5) 4
C15E C14F 1.39(2) 4
C15E C16F 1.43(3) 4
C15E H15F 0.9602 .
C17E C16F 1.497(16) 4
C17E H17G 0.9600 .
C17E H17H 0.9602 .
C17E H17I 0.9601 .
N1G C1G 1.330(13) .
N1G C3G 1.395(13) .
N1G Fe1 1.940(13) .
C1G N2G 1.349(13) .
C1G C4G 1.359(14) .
N2G C2G 1.296(13) .
N2G C13G 1.461(13) .
C2G C3G 1.330(14) .
C2G H2GA 0.9500 .
C3G H3GA 0.9500 .
C4G N3G 1.347(13) .
C4G H4GA 0.9500 .
N3G C5G 1.448(12) .
N3G Fe1 2.037(11) .
C5G C6G 1.489(12) .
C5G C12G 1.500(13) .
C5G H5GA 1.0000 .
C6G C7G 1.366(11) .
C6G C11G 1.367(12) .
C7G C8G 1.350(12) .
C7G H7GA 0.9500 .
C8G C9G 1.354(12) .
C8G H8GA 0.9500 .
C9G C10G 1.370(12) .
C9G H9GA 0.9500 .
C10G C11G 1.358(12) .
C10G H10F 0.9500 .
C11G H11F 0.9500 .
C12G H12P 0.9800 .
C12G H12Q 0.9800 .
C12G H12R 0.9800 .
C13G C14G 1.486(13) .
C13G C14H 1.497(14) 4
C13G H13J 0.9599 .
C13G H13K 0.9600 .
C14G C14H 0.06(5) 4
C14G C15G 1.361(12) .
C14G C16G 1.369(12) .
C14G C15H 1.381(19) 4
C16G C14H 1.368(12) 4
C16G C14H 1.368(12) .
C16G C14G 1.369(12) 4
C16G H16G 0.9601 .
C14H C14G 0.06(5) 4
C14H C15G 1.35(2) 4
C14H C15H 1.363(12) .
C14H C13G 1.497(14) 4
C15H C15G 0.25(6) 4
C15H C16H 1.366(12) .
C15H C14G 1.381(19) 4
C15H C16H 1.41(3) 4
C15H H15G 0.9599 .
C16H C16H 0.33(11) 4
C16H C15G 1.364(12) .
C16H C15G 1.38(3) 4
C16H C15H 1.41(3) 4
C16H C17G 1.498(15) .
C15G C15H 0.25(6) 4
C15G C14H 1.35(2) 4
C15G C16H 1.38(3) 4
C15G H15H 0.9602 .
C17G C16H 1.498(15) 4
C17G H17J 0.9599 .
C17G H17K 0.9599 .
C17G H17L 0.9601 .
Fe2 N1D 1.977(14) 4
Fe2 N3D 2.000(13) 4
Cl1B O4B 1.333(10) .
Cl1B O2B 1.368(10) .
Cl1B O1B 1.399(10) .
Cl1B O3B 1.400(11) .
Cl1C O3C 1.355(10) .
Cl1C O2C 1.373(10) .
Cl1C O1C 1.385(10) .
Cl1C O4C 1.400(11) .
Cl1D O1D 1.365(9) .
Cl1D O1D 1.365(9) 43
Cl1D O1D 1.366(9) 34
Cl1D O2D 1.409(14) .
Cl1E O1E 1.368(9) 9
Cl1E O1E 1.368(9) .
Cl1E O1E 1.368(9) 5
Cl1E O2E 1.415(14) .

loop_
_platon_squeeze_void_nr
_platon_squeeze_void_average_x
_platon_squeeze_void_average_y
_platon_squeeze_void_average_z
_platon_squeeze_void_volume
_platon_squeeze_void_count_electrons
_platon_squeeze_void_content
1 0.000 0.000 0.000 735 141 ' '
2 0.000 0.250 0.000 93 33 ' '
3 0.000 0.500 0.000 733 133 ' '
4 0.000 0.750 0.000 93 32 ' '
5 0.250 0.000 0.000 93 33 ' '
6 0.250 0.500 0.000 93 33 ' '
7 0.189 0.206 -0.001 57090 12948 ' '
8 0.500 0.000 0.000 733 133 ' '
9 0.500 0.500 0.000 735 141 ' '
10 0.500 0.250 0.000 93 32 ' '
11 0.500 0.750 0.000 93 33 ' '
12 0.750 0.000 0.000 93 33 ' '
13 0.750 0.500 0.000 93 33 ' '
14 0.000 0.000 0.250 93 34 ' '
15 0.000 0.500 0.250 93 32 ' '
16 0.500 0.000 0.250 93 32 ' '
17 0.500 0.500 0.250 93 34 ' '
18 0.000 0.500 0.500 735 141 ' '
19 0.000 1.000 0.500 733 133 ' '
20 0.500 1.000 0.500 735 141 ' '
21 0.500 0.500 0.500 733 133 ' '
22 0.000 0.750 0.500 93 33 ' '
23 0.250 0.500 0.500 93 33 ' '
24 0.250 1.000 0.500 93 33 ' '
25 0.500 0.750 0.500 93 32 ' '
26 0.500 0.250 0.500 93 33 ' '
27 0.750 0.000 0.500 93 33 ' '
28 0.750 0.500 0.500 93 33 ' '
29 1.000 0.250 0.500 93 32 ' '
30 0.000 0.000 0.750 93 32 ' '
31 0.000 0.500 0.750 93 34 ' '
32 0.500 0.000 0.750 93 34 ' '
33 0.500 0.500 0.750 93 32 ' '
